data_4338858
loop_
_publ_author_name
'G\"artner, Martin'
'G\"orls, Helmar'
'Westerhausen, Matthias'

_publ_section_title
;
 Synthesis and molecular structures of phenylamides of magnesium, calcium,
 strontium, and barium--from molecular to polymeric structures.
;
_journal_issue 18
_journal_name_full 'Inorganic chemistry'
_journal_page_first 7678
_journal_page_last 7683
_journal_paper_doi 10.1021/ic7010524
_journal_volume 46
_journal_year 2007
_chemical_formula_sum 'C80 H112 Ca4 N8 O8'
_chemical_formula_weight 1474.10
_chemical_name_systematic
; 
 ? 
;
_space_group_IT_number 14
_symmetry_cell_setting monoclinic
_symmetry_space_group_name_Hall '-P 2yn'
_symmetry_space_group_name_H-M 'P 1 21/n 1'
_atom_sites_solution_hydrogens geom
_atom_sites_solution_primary direct
_atom_sites_solution_secondary difmap
_audit_creation_method SHELXL-97
_cell_angle_alpha 90.00
_cell_angle_beta 92.150(2)
_cell_angle_gamma 90.00
_cell_formula_units_Z 2
_cell_length_a 12.3052(4)
_cell_length_b 21.7989(5)
_cell_length_c 14.8634(6)
_cell_measurement_temperature 183(2)
_cell_volume 3984.1(2)
_computing_cell_refinement DENZO
_computing_data_collection COLLECT
_computing_data_reduction DENZO
_computing_molecular_graphics SHELXTL/PC
_computing_publication_material SHELXL-97
_computing_structure_refinement 'SHELXL-97 (Sheldrick, 1997)'
_computing_structure_solution 'SHELXS-97 (Sheldrick, 1990)'
_diffrn_ambient_temperature 183(2)
_diffrn_measured_fraction_theta_full 0.993
_diffrn_measured_fraction_theta_max 0.993
_diffrn_measurement_device_type KappaCCD
_diffrn_measurement_method 'phi- + omega-scan'
_diffrn_radiation_monochromator graphite
_diffrn_radiation_source 'fine-focus sealed tube'
_diffrn_radiation_type MoK\a
_diffrn_radiation_wavelength 0.71073
_diffrn_reflns_av_R_equivalents 0.0497
_diffrn_reflns_av_sigmaI/netI 0.0598
_diffrn_reflns_limit_h_max 15
_diffrn_reflns_limit_h_min -13
_diffrn_reflns_limit_k_max 25
_diffrn_reflns_limit_k_min -28
_diffrn_reflns_limit_l_max 17
_diffrn_reflns_limit_l_min -19
_diffrn_reflns_number 25829
_diffrn_reflns_theta_full 27.48
_diffrn_reflns_theta_max 27.48
_diffrn_reflns_theta_min 1.90
_exptl_absorpt_coefficient_mu 0.330
_exptl_absorpt_correction_T_max 0.9703
_exptl_absorpt_correction_T_min 0.9406
_exptl_absorpt_correction_type multi-scan
_exptl_absorpt_process_details
;
[c.f. r.h. blessing, acta cryst. (1995), a51, 33-38]
;
_exptl_crystal_colour colourless
_exptl_crystal_density_diffrn 1.229
_exptl_crystal_density_method 'not measured'
_exptl_crystal_description prism
_exptl_crystal_F_000 1584
_exptl_crystal_size_max 0.04
_exptl_crystal_size_mid 0.04
_exptl_crystal_size_min 0.03
_refine_diff_density_max 0.506
_refine_diff_density_min -0.529
_refine_diff_density_rms 0.061
_refine_ls_extinction_method none
_refine_ls_goodness_of_fit_ref 1.010
_refine_ls_hydrogen_treatment mixed
_refine_ls_matrix_type full
_refine_ls_number_parameters 467
_refine_ls_number_reflns 9075
_refine_ls_number_restraints 0
_refine_ls_restrained_S_all 1.010
_refine_ls_R_factor_all 0.0943
_refine_ls_R_factor_gt 0.0545
_refine_ls_shift/su_max 0.001
_refine_ls_shift/su_mean 0.000
_refine_ls_structure_factor_coef Fsqd
_refine_ls_weighting_details 'calc w=1/[\s^2^(Fo^2^)+(0.0663P)^2^+2.5509P] where P=(Fo^2^+2Fc^2^)/3'
_refine_ls_weighting_scheme calc
_refine_ls_wR_factor_gt 0.1270
_refine_ls_wR_factor_ref 0.1481
_reflns_number_gt 6097
_reflns_number_total 9075
_reflns_threshold_expression >2sigma(I)
_cod_data_source_file ic7010524-file002.cif
_cod_data_source_block FO3160
_cod_original_sg_symbol_H-M P2(1)/n
_cod_database_code 4338858

loop_
_symmetry_equiv_pos_as_xyz
'x, y, z'
'-x+1/2, y+1/2, -z+1/2'
'-x, -y, -z'
'x-1/2, -y-1/2, z-1/2'

loop_
_atom_site_label
_atom_site_type_symbol
_atom_site_fract_x
_atom_site_fract_y
_atom_site_fract_z
_atom_site_U_iso_or_equiv
_atom_site_adp_type
_atom_site_occupancy
_atom_site_symmetry_multiplicity
_atom_site_calc_flag
_atom_site_refinement_flags
Ca1 Ca 0.40829(4) -0.11080(2) 0.72023(3) 0.02809(13) Uani 1 1 d .
Ca2 Ca 0.52368(4) -0.05198(2) 0.90559(3) 0.02563(13) Uani 1 1 d .
O1 O 0.25720(16) -0.18125(9) 0.71514(14) 0.0449(5) Uani 1 1 d .
O2 O 0.47819(16) -0.17312(9) 0.59896(13) 0.0425(5) Uani 1 1 d .
O3 O 0.30861(15) -0.05902(9) 0.60085(13) 0.0420(5) Uani 1 1 d .
O4 O 0.70978(14) -0.08054(8) 0.94851(13) 0.0366(4) Uani 1 1 d .
N1 N 0.51306(19) -0.15860(9) 0.84265(15) 0.0324(5) Uani 1 1 d .
N2 N 0.55640(16) -0.03889(10) 0.73371(15) 0.0301(5) Uani 1 1 d .
N3 N 0.48785(18) -0.05953(10) 1.06679(15) 0.0300(5) Uani 1 1 d .
N4 N 0.33281(17) -0.05456(10) 0.84345(15) 0.0319(5) Uani 1 1 d .
C1 C 0.4934(2) -0.21444(11) 0.88342(18) 0.0340(6) Uani 1 1 d .
C2 C 0.5572(3) -0.26694(13) 0.8701(2) 0.0512(8) Uani 1 1 d .
H2A H 0.6176 -0.2644 0.8323 0.061 Uiso 1 1 calc R
C3 C 0.5338(4) -0.32279(15) 0.9111(3) 0.0732(12) Uani 1 1 d .
H3A H 0.5773 -0.3578 0.8999 0.088 Uiso 1 1 calc R
C4 C 0.4484(4) -0.32749(18) 0.9674(3) 0.0809(13) Uani 1 1 d .
H4A H 0.4317 -0.3656 0.9947 0.097 Uiso 1 1 calc R
C5 C 0.3877(3) -0.2764(2) 0.9835(3) 0.0763(12) Uani 1 1 d .
H5A H 0.3298 -0.2791 1.0238 0.092 Uiso 1 1 calc R
C6 C 0.4083(2) -0.22127(15) 0.9429(2) 0.0518(8) Uani 1 1 d .
H6A H 0.3638 -0.1869 0.9553 0.062 Uiso 1 1 calc R
C7 C 0.66418(19) -0.04484(11) 0.71225(16) 0.0283(5) Uani 1 1 d .
C8 C 0.7361(2) 0.00535(12) 0.70405(17) 0.0337(6) Uani 1 1 d .
H8A H 0.7086 0.0459 0.7093 0.040 Uiso 1 1 calc R
C9 C 0.8453(2) -0.00303(14) 0.68857(19) 0.0424(7) Uani 1 1 d .
H9A H 0.8915 0.0317 0.6849 0.051 Uiso 1 1 calc R
C10 C 0.8885(2) -0.06130(15) 0.6783(2) 0.0440(7) Uani 1 1 d .
H10A H 0.9636 -0.0668 0.6682 0.053 Uiso 1 1 calc R
C11 C 0.8195(2) -0.11116(13) 0.68326(18) 0.0388(6) Uani 1 1 d .
H11A H 0.8477 -0.1514 0.6760 0.047 Uiso 1 1 calc R
C12 C 0.7104(2) -0.10360(12) 0.69850(17) 0.0323(6) Uani 1 1 d .
H12A H 0.6649 -0.1388 0.6998 0.039 Uiso 1 1 calc R
C13 C 0.4055(2) -0.09135(11) 1.10696(17) 0.0298(5) Uani 1 1 d .
C14 C 0.4218(3) -0.13290(12) 1.1791(2) 0.0439(7) Uani 1 1 d .
H14A H 0.4934 -0.1401 1.2028 0.053 Uiso 1 1 calc R
C15 C 0.3351(3) -0.16341(14) 1.2160(2) 0.0585(9) Uani 1 1 d .
H15A H 0.3485 -0.1917 1.2637 0.070 Uiso 1 1 calc R
C16 C 0.2298(3) -0.15326(15) 1.1844(3) 0.0609(10) Uani 1 1 d .
H16A H 0.1708 -0.1739 1.2106 0.073 Uiso 1 1 calc R
C17 C 0.2116(2) -0.11268(14) 1.1143(2) 0.0487(8) Uani 1 1 d .
H17A H 0.1395 -0.1055 1.0917 0.058 Uiso 1 1 calc R
C18 C 0.2969(2) -0.08243(12) 1.07651(19) 0.0357(6) Uani 1 1 d .
H18A H 0.2820 -0.0546 1.0284 0.043 Uiso 1 1 calc R
C19 C 0.2569(2) -0.00873(12) 0.82909(18) 0.0345(6) Uani 1 1 d .
C20 C 0.1491(2) -0.01197(15) 0.8589(2) 0.0456(7) Uani 1 1 d .
H20A H 0.1277 -0.0467 0.8924 0.055 Uiso 1 1 calc R
C21 C 0.0746(3) 0.03370(19) 0.8407(2) 0.0586(10) Uani 1 1 d .
H21A H 0.0028 0.0296 0.8613 0.070 Uiso 1 1 calc R
C22 C 0.1020(3) 0.08515(19) 0.7933(2) 0.0635(11) Uani 1 1 d .
H22A H 0.0500 0.1166 0.7811 0.076 Uiso 1 1 calc R
C23 C 0.2071(3) 0.09014(15) 0.7638(2) 0.0542(9) Uani 1 1 d .
H23A H 0.2273 0.1256 0.7312 0.065 Uiso 1 1 calc R
C24 C 0.2835(2) 0.04438(13) 0.78089(19) 0.0410(7) Uani 1 1 d .
H24A H 0.3549 0.0490 0.7597 0.049 Uiso 1 1 calc R
C25 C 0.2333(3) -0.22553(18) 0.6445(3) 0.0767(12) Uani 1 1 d .
H25A H 0.2812 -0.2618 0.6517 0.092 Uiso 1 1 calc R
H25B H 0.2443 -0.2071 0.5846 0.092 Uiso 1 1 calc R
C26 C 0.1188(4) -0.2431(3) 0.6535(4) 0.120(2) Uani 1 1 d .
H26A H 0.0738 -0.2257 0.6031 0.144 Uiso 1 1 calc R
H26B H 0.1116 -0.2883 0.6518 0.144 Uiso 1 1 calc R
C27 C 0.0838(3) -0.2205(2) 0.7353(3) 0.0860(14) Uani 1 1 d .
H27A H 0.0640 -0.2549 0.7749 0.103 Uiso 1 1 calc R
H27B H 0.0188 -0.1943 0.7249 0.103 Uiso 1 1 calc R
C28 C 0.1726(3) -0.1844(2) 0.7785(3) 0.0805(13) Uani 1 1 d .
H28A H 0.1469 -0.1427 0.7933 0.097 Uiso 1 1 calc R
H28B H 0.1994 -0.2045 0.8347 0.097 Uiso 1 1 calc R
C29 C 0.5051(3) -0.14232(18) 0.5171(2) 0.0617(9) Uani 1 1 d .
H29A H 0.5365 -0.1014 0.5306 0.074 Uiso 1 1 calc R
H29B H 0.4393 -0.1369 0.4775 0.074 Uiso 1 1 calc R
C30 C 0.5865(5) -0.1820(2) 0.4721(3) 0.1000(17) Uani 1 1 d .
H30A H 0.5711 -0.1833 0.4062 0.120 Uiso 1 1 calc R
H30B H 0.6610 -0.1661 0.4835 0.120 Uiso 1 1 calc R
C31 C 0.5755(4) -0.24132(19) 0.5102(4) 0.0895(16) Uani 1 1 d .
H31A H 0.6470 -0.2621 0.5152 0.107 Uiso 1 1 calc R
H31B H 0.5255 -0.2668 0.4721 0.107 Uiso 1 1 calc R
C32 C 0.5305(3) -0.23249(14) 0.6017(2) 0.0563(9) Uani 1 1 d .
H32A H 0.4774 -0.2651 0.6146 0.068 Uiso 1 1 calc R
H32B H 0.5896 -0.2334 0.6488 0.068 Uiso 1 1 calc R
C33 C 0.1919(3) -0.06029(18) 0.5928(4) 0.0906(17) Uani 1 1 d .
H33A H 0.1614 -0.0674 0.6526 0.109 Uiso 1 1 calc R
H33B H 0.1679 -0.0942 0.5524 0.109 Uiso 1 1 calc R
C34 C 0.1531(3) -0.00233(16) 0.5566(2) 0.0562(9) Uani 1 1 d .
H34A H 0.1071 0.0187 0.6004 0.067 Uiso 1 1 calc R
H34B H 0.1095 -0.0089 0.5001 0.067 Uiso 1 1 calc R
C35 C 0.2528(2) 0.03570(14) 0.5388(2) 0.0456(7) Uani 1 1 d .
H35A H 0.2472 0.0547 0.4783 0.055 Uiso 1 1 calc R
H35B H 0.2631 0.0684 0.5846 0.055 Uiso 1 1 calc R
C36 C 0.3447(3) -0.01004(17) 0.5450(2) 0.0603(10) Uani 1 1 d .
H36A H 0.3612 -0.0256 0.4845 0.072 Uiso 1 1 calc R
H36B H 0.4111 0.0092 0.5721 0.072 Uiso 1 1 calc R
C37 C 0.8179(2) -0.06315(13) 0.92216(19) 0.0367(6) Uani 1 1 d .
H37A H 0.8487 -0.0314 0.9633 0.044 Uiso 1 1 calc R
H37B H 0.8154 -0.0467 0.8601 0.044 Uiso 1 1 calc R
C38 C 0.8869(2) -0.12129(15) 0.9277(2) 0.0511(8) Uani 1 1 d .
H38A H 0.9224 -0.1290 0.8701 0.061 Uiso 1 1 calc R
H38B H 0.9435 -0.1182 0.9765 0.061 Uiso 1 1 calc R
C39 C 0.8065(3) -0.17146(15) 0.9472(3) 0.0594(9) Uani 1 1 d .
H39A H 0.7766 -0.1902 0.8909 0.071 Uiso 1 1 calc R
H39B H 0.8404 -0.2038 0.9856 0.071 Uiso 1 1 calc R
C40 C 0.7193(2) -0.13759(13) 0.9964(2) 0.0425(7) Uani 1 1 d .
H40A H 0.6497 -0.1605 0.9934 0.051 Uiso 1 1 calc R
H40B H 0.7416 -0.1308 1.0603 0.051 Uiso 1 1 calc R
H1N3 H 0.550(3) -0.0695(13) 1.092(2) 0.039(8) Uiso 1 1 d .
H1N4 H 0.302(2) -0.0824(13) 0.877(2) 0.033(8) Uiso 1 1 d .
H1N1 H 0.580(3) -0.1606(14) 0.816(2) 0.046(9) Uiso 1 1 d .
H1N2 H 0.543(2) 0.0011(15) 0.736(2) 0.046(9) Uiso 1 1 d .

loop_
_atom_site_aniso_label
_atom_site_aniso_U_11
_atom_site_aniso_U_22
_atom_site_aniso_U_33
_atom_site_aniso_U_23
_atom_site_aniso_U_13
_atom_site_aniso_U_12
Ca1 0.0260(3) 0.0326(3) 0.0258(3) -0.0021(2) 0.00170(19) -0.00068(19)
Ca2 0.0227(2) 0.0294(3) 0.0249(3) -0.00141(19) 0.00208(18) 0.00104(18)
O1 0.0394(11) 0.0501(12) 0.0456(12) -0.0026(9) 0.0052(9) -0.0153(9)
O2 0.0466(12) 0.0428(11) 0.0383(11) -0.0051(9) 0.0066(9) 0.0068(9)
O3 0.0356(10) 0.0495(11) 0.0401(11) 0.0077(9) -0.0070(9) 0.0063(8)
O4 0.0278(9) 0.0404(10) 0.0416(11) 0.0049(8) 0.0018(8) 0.0050(8)
N1 0.0343(12) 0.0309(11) 0.0323(12) 0.0013(9) 0.0028(10) 0.0012(9)
N2 0.0259(11) 0.0314(12) 0.0333(12) 0.0005(9) 0.0049(9) 0.0017(8)
N3 0.0272(11) 0.0348(12) 0.0283(11) 0.0003(9) 0.0030(9) 0.0000(9)
N4 0.0262(11) 0.0378(12) 0.0318(12) -0.0021(10) 0.0032(9) 0.0000(9)
C1 0.0413(15) 0.0301(13) 0.0301(14) -0.0009(10) -0.0046(11) -0.0025(11)
C2 0.076(2) 0.0359(16) 0.0417(17) -0.0027(13) 0.0083(16) 0.0090(15)
C3 0.129(4) 0.0298(17) 0.059(2) -0.0033(16) -0.016(2) 0.0136(19)
C4 0.113(4) 0.047(2) 0.082(3) 0.022(2) -0.013(3) -0.033(2)
C5 0.059(2) 0.081(3) 0.089(3) 0.040(2) -0.001(2) -0.021(2)
C6 0.0384(16) 0.0561(19) 0.061(2) 0.0162(16) 0.0037(15) -0.0015(14)
C7 0.0258(12) 0.0397(14) 0.0194(12) -0.0002(10) 0.0014(9) -0.0006(10)
C8 0.0333(14) 0.0406(14) 0.0276(14) 0.0002(11) 0.0038(11) -0.0042(11)
C9 0.0327(14) 0.0596(19) 0.0351(16) 0.0035(13) 0.0032(12) -0.0160(13)
C10 0.0234(13) 0.070(2) 0.0390(17) 0.0019(14) 0.0050(12) 0.0011(13)
C11 0.0355(14) 0.0485(16) 0.0328(15) 0.0005(12) 0.0053(11) 0.0096(12)
C12 0.0298(13) 0.0397(14) 0.0276(13) -0.0020(11) 0.0039(10) -0.0006(11)
C13 0.0346(13) 0.0244(12) 0.0307(14) -0.0033(10) 0.0078(11) 0.0013(10)
C14 0.0542(18) 0.0338(14) 0.0443(17) 0.0071(12) 0.0108(14) 0.0082(13)
C15 0.085(3) 0.0358(16) 0.057(2) 0.0139(14) 0.0286(19) -0.0010(16)
C16 0.066(2) 0.0482(19) 0.071(2) -0.0029(17) 0.0343(19) -0.0202(16)
C17 0.0367(16) 0.0517(18) 0.059(2) -0.0119(15) 0.0151(14) -0.0096(13)
C18 0.0348(14) 0.0357(14) 0.0371(15) -0.0045(11) 0.0070(12) 0.0004(11)
C19 0.0266(13) 0.0471(16) 0.0292(14) -0.0111(11) -0.0043(10) 0.0050(11)
C20 0.0285(14) 0.0641(19) 0.0442(17) -0.0171(14) 0.0003(12) 0.0029(13)
C21 0.0307(16) 0.088(3) 0.056(2) -0.029(2) -0.0076(14) 0.0190(16)
C22 0.054(2) 0.077(3) 0.058(2) -0.0268(19) -0.0223(18) 0.0351(18)
C23 0.067(2) 0.0538(19) 0.0404(18) -0.0097(14) -0.0144(16) 0.0189(16)
C24 0.0400(15) 0.0488(17) 0.0337(15) -0.0074(12) -0.0032(12) 0.0090(12)
C25 0.078(3) 0.063(2) 0.091(3) -0.033(2) 0.029(2) -0.032(2)
C26 0.105(4) 0.174(5) 0.084(3) -0.047(4) 0.032(3) -0.096(4)
C27 0.050(2) 0.100(3) 0.110(4) -0.046(3) 0.022(2) -0.032(2)
C28 0.063(2) 0.124(4) 0.056(2) -0.025(2) 0.0207(19) -0.050(2)
C29 0.066(2) 0.074(2) 0.046(2) 0.0035(17) 0.0190(17) 0.0162(18)
C30 0.123(4) 0.108(4) 0.072(3) 0.003(3) 0.046(3) 0.049(3)
C31 0.078(3) 0.065(3) 0.129(4) -0.034(3) 0.060(3) -0.013(2)
C32 0.063(2) 0.0433(18) 0.062(2) -0.0151(15) -0.0022(17) 0.0093(15)
C33 0.046(2) 0.059(2) 0.163(5) 0.034(3) -0.048(3) -0.0130(17)
C34 0.0365(16) 0.072(2) 0.060(2) 0.0182(17) 0.0039(15) 0.0059(15)
C35 0.0464(17) 0.0511(18) 0.0394(17) 0.0101(13) 0.0029(13) 0.0014(13)
C36 0.0439(18) 0.088(3) 0.050(2) 0.0322(18) 0.0103(15) 0.0150(17)
C37 0.0272(13) 0.0501(16) 0.0329(15) 0.0006(12) 0.0010(11) 0.0000(11)
C38 0.0351(16) 0.065(2) 0.054(2) 0.0021(15) 0.0049(14) 0.0157(14)
C39 0.053(2) 0.0505(19) 0.074(2) 0.0088(17) 0.0045(17) 0.0166(15)
C40 0.0397(16) 0.0489(17) 0.0386(16) 0.0136(13) -0.0009(13) 0.0048(13)

loop_
_atom_type_symbol
_atom_type_description
_atom_type_scat_dispersion_real
_atom_type_scat_dispersion_imag
_atom_type_scat_source
C C 0.0033 0.0016 'International Tables Vol C Tables 4.2.6.8 and 6.1.1.4'
H H 0.0000 0.0000 'International Tables Vol C Tables 4.2.6.8 and 6.1.1.4'
N N 0.0061 0.0033 'International Tables Vol C Tables 4.2.6.8 and 6.1.1.4'
O O 0.0106 0.0060 'International Tables Vol C Tables 4.2.6.8 and 6.1.1.4'
Ca Ca 0.2262 0.3064 'International Tables Vol C Tables 4.2.6.8 and 6.1.1.4'

loop_
_geom_angle_atom_site_label_1
_geom_angle_atom_site_label_2
_geom_angle_atom_site_label_3
_geom_angle
_geom_angle_site_symmetry_1
_geom_angle_site_symmetry_3
O3 Ca1 N2 96.87(7) . .
O3 Ca1 O1 84.51(7) . .
N2 Ca1 O1 176.79(7) . .
O3 Ca1 N4 96.97(7) . .
N2 Ca1 N4 85.29(7) . .
O1 Ca1 N4 91.67(7) . .
O3 Ca1 N1 177.33(7) . .
N2 Ca1 N1 80.67(7) . .
O1 Ca1 N1 97.90(7) . .
N4 Ca1 N1 81.84(8) . .
O3 Ca1 O2 84.27(7) . .
N2 Ca1 O2 97.89(7) . .
O1 Ca1 O2 85.12(7) . .
N4 Ca1 O2 176.44(8) . .
N1 Ca1 O2 97.06(7) . .
O3 Ca1 Ca2 128.63(5) . .
N2 Ca1 Ca2 51.58(5) . .
O1 Ca1 Ca2 125.40(5) . .
N4 Ca1 Ca2 48.56(5) . .
N1 Ca1 Ca2 48.91(5) . .
O2 Ca1 Ca2 132.74(5) . .
O3 Ca1 H1N1 159.5(7) . .
N2 Ca1 H1N1 69.3(6) . .
O1 Ca1 H1N1 110.1(6) . .
N4 Ca1 H1N1 96.9(7) . .
N1 Ca1 H1N1 19.7(7) . .
O2 Ca1 H1N1 82.8(7) . .
Ca2 Ca1 H1N1 54.7(6) . .
O4 Ca2 N3 85.92(7) . .
O4 Ca2 N3 105.51(7) . 3_657
N3 Ca2 N3 83.71(8) . 3_657
O4 Ca2 N4 162.82(7) . .
N3 Ca2 N4 99.13(8) . .
N3 Ca2 N4 91.41(7) 3_657 .
O4 Ca2 N1 84.03(7) . .
N3 Ca2 N1 107.03(7) . .
N3 Ca2 N1 166.37(7) 3_657 .
N4 Ca2 N1 78.79(7) . .
O4 Ca2 N2 96.09(7) . .
N3 Ca2 N2 177.18(7) . .
N3 Ca2 N2 93.84(7) 3_657 .
N4 Ca2 N2 79.52(7) . .
N1 Ca2 N2 75.20(7) . .
O4 Ca2 Ca1 119.26(5) . .
N3 Ca2 Ca1 134.30(5) . .
N3 Ca2 Ca1 119.60(6) 3_657 .
N4 Ca2 Ca1 46.68(5) . .
N1 Ca2 Ca1 46.81(5) . .
N2 Ca2 Ca1 46.10(5) . .
O4 Ca2 Ca2 97.60(5) . 3_657
N3 Ca2 Ca2 41.98(5) . 3_657
N3 Ca2 Ca2 41.73(5) 3_657 3_657
N4 Ca2 Ca2 97.06(5) . 3_657
N1 Ca2 Ca2 148.22(6) . 3_657
N2 Ca2 Ca2 135.55(5) . 3_657
Ca1 Ca2 Ca2 143.14(2) . 3_657
C28 O1 C25 108.2(2) . .
C28 O1 Ca1 126.07(19) . .
C25 O1 Ca1 125.64(19) . .
C29 O2 C32 109.0(2) . .
C29 O2 Ca1 117.63(18) . .
C32 O2 Ca1 130.31(18) . .
C36 O3 C33 107.3(2) . .
C36 O3 Ca1 128.12(18) . .
C33 O3 Ca1 122.3(2) . .
C40 O4 C37 107.57(19) . .
C40 O4 Ca2 114.17(15) . .
C37 O4 Ca2 136.48(15) . .
C1 N1 Ca1 127.52(17) . .
C1 N1 Ca2 131.23(17) . .
Ca1 N1 Ca2 84.28(7) . .
C1 N1 H1N1 108.7(19) . .
Ca1 N1 H1N1 98.6(19) . .
Ca2 N1 H1N1 99.8(19) . .
C7 N2 Ca1 130.55(17) . .
C7 N2 Ca2 113.54(15) . .
Ca1 N2 Ca2 82.33(6) . .
C7 N2 H1N2 106(2) . .
Ca1 N2 H1N2 120(2) . .
Ca2 N2 H1N2 92(2) . .
C13 N3 Ca2 128.03(17) . .
C13 N3 Ca2 112.00(15) . 3_657
Ca2 N3 Ca2 96.29(8) . 3_657
C13 N3 H1N3 110(2) . .
Ca2 N3 H1N3 104(2) . .
Ca2 N3 H1N3 103.4(19) 3_657 .
C19 N4 Ca1 121.83(17) . .
C19 N4 Ca2 131.66(17) . .
Ca1 N4 Ca2 84.76(7) . .
C19 N4 H1N4 106.5(18) . .
Ca1 N4 H1N4 105.2(18) . .
Ca2 N4 H1N4 103.1(18) . .
N1 C1 C6 121.0(3) . .
N1 C1 C2 123.1(3) . .
C6 C1 C2 115.9(3) . .
C3 C2 C1 121.5(3) . .
C3 C2 H2A 119.3 . .
C1 C2 H2A 119.3 . .
C4 C3 C2 120.5(3) . .
C4 C3 H3A 119.8 . .
C2 C3 H3A 119.8 . .
C3 C4 C5 118.8(3) . .
C3 C4 H4A 120.6 . .
C5 C4 H4A 120.6 . .
C4 C5 C6 121.7(4) . .
C4 C5 H5A 119.2 . .
C6 C5 H5A 119.2 . .
C5 C6 C1 121.6(3) . .
C5 C6 H6A 119.2 . .
C1 C6 H6A 119.2 . .
N2 C7 C8 123.8(2) . .
N2 C7 C12 120.7(2) . .
C8 C7 C12 115.5(2) . .
C9 C8 C7 121.8(3) . .
C9 C8 H8A 119.1 . .
C7 C8 H8A 119.1 . .
C8 C9 C10 121.2(3) . .
C8 C9 H9A 119.4 . .
C10 C9 H9A 119.4 . .
C11 C10 C9 118.4(2) . .
C11 C10 H10A 120.8 . .
C9 C10 H10A 120.8 . .
C12 C11 C10 121.2(3) . .
C12 C11 H11A 119.4 . .
C10 C11 H11A 119.4 . .
C11 C12 C7 121.9(2) . .
C11 C12 H12A 119.0 . .
C7 C12 H12A 119.0 . .
N3 C13 C18 119.6(2) . .
N3 C13 C14 124.4(2) . .
C18 C13 C14 116.0(2) . .
C15 C14 C13 121.2(3) . .
C15 C14 H14A 119.4 . .
C13 C14 H14A 119.4 . .
C16 C15 C14 121.0(3) . .
C16 C15 H15A 119.5 . .
C14 C15 H15A 119.5 . .
C15 C16 C17 118.9(3) . .
C15 C16 H16A 120.5 . .
C17 C16 H16A 120.5 . .
C18 C17 C16 120.7(3) . .
C18 C17 H17A 119.6 . .
C16 C17 H17A 119.6 . .
C17 C18 C13 122.1(3) . .
C17 C18 H18A 118.9 . .
C13 C18 H18A 118.9 . .
N4 C19 C24 120.4(2) . .
N4 C19 C20 123.6(3) . .
C24 C19 C20 116.0(3) . .
C21 C20 C19 121.9(3) . .
C21 C20 H20A 119.0 . .
C19 C20 H20A 119.0 . .
C20 C21 C22 121.2(3) . .
C20 C21 H21A 119.4 . .
C22 C21 H21A 119.4 . .
C21 C22 C23 118.4(3) . .
C21 C22 H22A 120.8 . .
C23 C22 H22A 120.8 . .
C22 C23 C24 121.3(3) . .
C22 C23 H23A 119.4 . .
C24 C23 H23A 119.4 . .
C23 C24 C19 121.1(3) . .
C23 C24 H24A 119.5 . .
C19 C24 H24A 119.5 . .
O1 C25 C26 106.0(3) . .
O1 C25 H25A 110.5 . .
C26 C25 H25A 110.5 . .
O1 C25 H25B 110.5 . .
C26 C25 H25B 110.5 . .
H25A C25 H25B 108.7 . .
C27 C26 C25 108.4(4) . .
C27 C26 H26A 110.0 . .
C25 C26 H26A 110.0 . .
C27 C26 H26B 110.0 . .
C25 C26 H26B 110.0 . .
H26A C26 H26B 108.4 . .
C26 C27 C28 108.6(3) . .
C26 C27 H27A 110.0 . .
C28 C27 H27A 110.0 . .
C26 C27 H27B 110.0 . .
C28 C27 H27B 110.0 . .
H27A C27 H27B 108.3 . .
O1 C28 C27 106.5(3) . .
O1 C28 H28A 110.4 . .
C27 C28 H28A 110.4 . .
O1 C28 H28B 110.4 . .
C27 C28 H28B 110.4 . .
H28A C28 H28B 108.6 . .
O2 C29 C30 106.7(3) . .
O2 C29 H29A 110.4 . .
C30 C29 H29A 110.4 . .
O2 C29 H29B 110.4 . .
C30 C29 H29B 110.4 . .
H29A C29 H29B 108.6 . .
C31 C30 C29 105.8(4) . .
C31 C30 H30A 110.6 . .
C29 C30 H30A 110.6 . .
C31 C30 H30B 110.6 . .
C29 C30 H30B 110.6 . .
H30A C30 H30B 108.7 . .
C30 C31 C32 106.8(3) . .
C30 C31 H31A 110.4 . .
C32 C31 H31A 110.4 . .
C30 C31 H31B 110.4 . .
C32 C31 H31B 110.4 . .
H31A C31 H31B 108.6 . .
O2 C32 C31 105.6(3) . .
O2 C32 H32A 110.6 . .
C31 C32 H32A 110.6 . .
O2 C32 H32B 110.6 . .
C31 C32 H32B 110.6 . .
H32A C32 H32B 108.8 . .
O3 C33 C34 109.2(3) . .
O3 C33 H33A 109.8 . .
C34 C33 H33A 109.8 . .
O3 C33 H33B 109.8 . .
C34 C33 H33B 109.8 . .
H33A C33 H33B 108.3 . .
C33 C34 C35 106.6(3) . .
C33 C34 H34A 110.4 . .
C35 C34 H34A 110.4 . .
C33 C34 H34B 110.4 . .
C35 C34 H34B 110.4 . .
H34A C34 H34B 108.6 . .
C36 C35 C34 103.8(3) . .
C36 C35 H35A 111.0 . .
C34 C35 H35A 111.0 . .
C36 C35 H35B 111.0 . .
C34 C35 H35B 111.0 . .
H35A C35 H35B 109.0 . .
O3 C36 C35 106.3(2) . .
O3 C36 H36A 110.5 . .
C35 C36 H36A 110.5 . .
O3 C36 H36B 110.5 . .
C35 C36 H36B 110.5 . .
H36A C36 H36B 108.7 . .
O4 C37 C38 106.4(2) . .
O4 C37 H37A 110.4 . .
C38 C37 H37A 110.4 . .
O4 C37 H37B 110.4 . .
C38 C37 H37B 110.4 . .
H37A C37 H37B 108.6 . .
C39 C38 C37 104.2(2) . .
C39 C38 H38A 110.9 . .
C37 C38 H38A 110.9 . .
C39 C38 H38B 110.9 . .
C37 C38 H38B 110.9 . .
H38A C38 H38B 108.9 . .
C40 C39 C38 102.8(3) . .
C40 C39 H39A 111.2 . .
C38 C39 H39A 111.2 . .
C40 C39 H39B 111.2 . .
C38 C39 H39B 111.2 . .
H39A C39 H39B 109.1 . .
O4 C40 C39 103.3(2) . .
O4 C40 H40A 111.1 . .
C39 C40 H40A 111.1 . .
O4 C40 H40B 111.1 . .
C39 C40 H40B 111.1 . .
H40A C40 H40B 109.1 . .

loop_
_geom_bond_atom_site_label_1
_geom_bond_atom_site_label_2
_geom_bond_distance
_geom_bond_site_symmetry_2
Ca1 O3 2.4008(19) .
Ca1 N2 2.407(2) .
Ca1 O1 2.4105(19) .
Ca1 N4 2.418(2) .
Ca1 N1 2.425(2) .
Ca1 O2 2.4395(19) .
Ca1 Ca2 3.3101(7) .
Ca1 H1N1 2.72(3) .
Ca2 O4 2.4350(18) .
Ca2 N3 2.458(2) .
Ca2 N3 2.470(2) 3_657
Ca2 N4 2.492(2) .
Ca2 N1 2.507(2) .
Ca2 N2 2.617(2) .
Ca2 Ca2 3.6708(9) 3_657
O1 C28 1.432(4) .
O1 C25 1.448(4) .
O2 C29 1.440(4) .
O2 C32 1.445(4) .
O3 C36 1.433(4) .
O3 C33 1.437(4) .
O4 C40 1.435(3) .
O4 C37 1.451(3) .
N1 C1 1.385(3) .
N1 H1N1 0.93(3) .
N2 C7 1.382(3) .
N2 H1N2 0.89(3) .
N3 C13 1.382(3) .
N3 Ca2 2.470(2) 3_657
N3 H1N3 0.86(3) .
N4 C19 1.379(3) .
N4 H1N4 0.88(3) .
C1 C6 1.403(4) .
C1 C2 1.406(4) .
C2 C3 1.397(5) .
C2 H2A 0.9500 .
C3 C4 1.372(6) .
C3 H3A 0.9500 .
C4 C5 1.367(6) .
C4 H4A 0.9500 .
C5 C6 1.373(5) .
C5 H5A 0.9500 .
C6 H6A 0.9500 .
C7 C8 1.415(3) .
C7 C12 1.419(3) .
C8 C9 1.384(4) .
C8 H8A 0.9500 .
C9 C10 1.387(4) .
C9 H9A 0.9500 .
C10 C11 1.383(4) .
C10 H10A 0.9500 .
C11 C12 1.379(4) .
C11 H11A 0.9500 .
C12 H12A 0.9500 .
C13 C18 1.409(4) .
C13 C14 1.412(4) .
C14 C15 1.387(4) .
C14 H14A 0.9500 .
C15 C16 1.379(5) .
C15 H15A 0.9500 .
C16 C17 1.379(5) .
C16 H16A 0.9500 .
C17 C18 1.376(4) .
C17 H17A 0.9500 .
C18 H18A 0.9500 .
C19 C24 1.406(4) .
C19 C20 1.415(4) .
C20 C21 1.373(4) .
C20 H20A 0.9500 .
C21 C22 1.373(6) .
C21 H21A 0.9500 .
C22 C23 1.387(5) .
C22 H22A 0.9500 .
C23 C24 1.387(4) .
C23 H23A 0.9500 .
C24 H24A 0.9500 .
C25 C26 1.471(6) .
C25 H25A 0.9900 .
C25 H25B 0.9900 .
C26 C27 1.395(6) .
C26 H26A 0.9900 .
C26 H26B 0.9900 .
C27 C28 1.474(5) .
C27 H27A 0.9900 .
C27 H27B 0.9900 .
C28 H28A 0.9900 .
C28 H28B 0.9900 .
C29 C30 1.499(5) .
C29 H29A 0.9900 .
C29 H29B 0.9900 .
C30 C31 1.421(6) .
C30 H30A 0.9900 .
C30 H30B 0.9900 .
C31 C32 1.500(5) .
C31 H31A 0.9900 .
C31 H31B 0.9900 .
C32 H32A 0.9900 .
C32 H32B 0.9900 .
C33 C34 1.447(5) .
C33 H33A 0.9900 .
C33 H33B 0.9900 .
C34 C35 1.512(4) .
C34 H34A 0.9900 .
C34 H34B 0.9900 .
C35 C36 1.508(4) .
C35 H35A 0.9900 .
C35 H35B 0.9900 .
C36 H36A 0.9900 .
C36 H36B 0.9900 .
C37 C38 1.526(4) .
C37 H37A 0.9900 .
C37 H37B 0.9900 .
C38 C39 1.510(5) .
C38 H38A 0.9900 .
C38 H38B 0.9900 .
C39 C40 1.513(4) .
C39 H39A 0.9900 .
C39 H39B 0.9900 .
C40 H40A 0.9900 .
C40 H40B 0.9900 .
